data_7041410
loop_
_publ_author_name
'Wen, He-Rui'
'Dong, Piao-Ping'
'Liu, Sui-Jun'
'Liao, Jin-Sheng'
'Liang, Fu-Yong'
'Liu, Cai-Ming'

_publ_section_title
;
 3d-4f heterometallic trinuclear complexes derived from amine-phenol
 tripodal ligands exhibiting magnetic and luminescent properties.
;
_journal_issue 4
_journal_name_full 'Dalton transactions (Cambridge, England : 2003)'
_journal_page_first 1153
_journal_page_last 1162
_journal_paper_doi 10.1039/c6dt04027f
_journal_volume 46
_journal_year 2017
_chemical_formula_sum 'C60 H79 Cl2 Gd N8 O21 Zn2'
_chemical_formula_weight 1607.20
_chemical_name_systematic
; 
 ? 
;
_space_group_IT_number 14
_symmetry_cell_setting monoclinic
_symmetry_space_group_name_Hall '-P 2ybc'
_symmetry_space_group_name_H-M 'P 1 21/c 1'
_atom_sites_solution_hydrogens geom
_atom_sites_solution_primary direct
_atom_sites_solution_secondary difmap
_audit_creation_method SHELXL-97
_audit_update_record
;
2016-10-06 deposited with the CCDC.
2016-12-12 downloaded from the CCDC.
;
_cell_angle_alpha 90.00
_cell_angle_beta 91.138(3)
_cell_angle_gamma 90.00
_cell_formula_units_Z 4
_cell_length_a 14.2829(19)
_cell_length_b 14.229(2)
_cell_length_c 31.389(4)
_cell_measurement_reflns_used 9680
_cell_measurement_temperature 299(2)
_cell_measurement_theta_max 27.31
_cell_measurement_theta_min 2.94
_cell_volume 6378.0(15)
_computing_structure_refinement 'SHELXL-97 (Sheldrick, 1997)'
_computing_structure_solution 'SHELXS-97 (Sheldrick, 1990)'
_diffrn_ambient_temperature 299(2)
_diffrn_measured_fraction_theta_full 0.983
_diffrn_measured_fraction_theta_max 0.983
_diffrn_measurement_device_type 'CCD area detector'
_diffrn_measurement_method 'phi and omega scans'
_diffrn_radiation_monochromator graphite
_diffrn_radiation_source 'fine-focus sealed tube'
_diffrn_radiation_type MoK\a
_diffrn_radiation_wavelength 0.71073
_diffrn_reflns_av_R_equivalents 0.0600
_diffrn_reflns_av_sigmaI/netI 0.0899
_diffrn_reflns_limit_h_max 18
_diffrn_reflns_limit_h_min -18
_diffrn_reflns_limit_k_max 18
_diffrn_reflns_limit_k_min -18
_diffrn_reflns_limit_l_max 40
_diffrn_reflns_limit_l_min -39
_diffrn_reflns_number 77187
_diffrn_reflns_theta_full 27.60
_diffrn_reflns_theta_max 27.60
_diffrn_reflns_theta_min 2.79
_exptl_absorpt_coefficient_mu 1.941
_exptl_crystal_colour gray
_exptl_crystal_density_diffrn 1.674
_exptl_crystal_density_method 'not measured'
_exptl_crystal_description strip-type
_exptl_crystal_F_000 3284
_exptl_crystal_size_max 0.25
_exptl_crystal_size_mid 0.21
_exptl_crystal_size_min 0.19
_refine_diff_density_max 2.051
_refine_diff_density_min -1.633
_refine_diff_density_rms 0.159
_refine_ls_extinction_method none
_refine_ls_goodness_of_fit_ref 1.087
_refine_ls_hydrogen_treatment mixed
_refine_ls_matrix_type full
_refine_ls_number_parameters 865
_refine_ls_number_reflns 14547
_refine_ls_number_restraints 2
_refine_ls_restrained_S_all 1.087
_refine_ls_R_factor_all 0.1158
_refine_ls_R_factor_gt 0.0662
_refine_ls_shift/su_max 0.000
_refine_ls_shift/su_mean 0.000
_refine_ls_structure_factor_coef Fsqd
_refine_ls_weighting_details 'calc w=1/[\s^2^(Fo^2^)+(0.0249P)^2^+47.2924P] where P=(Fo^2^+2Fc^2^)/3'
_refine_ls_weighting_scheme calc
_refine_ls_wR_factor_gt 0.1110
_refine_ls_wR_factor_ref 0.1255
_reflns_number_gt 10148
_reflns_number_total 14547
_reflns_threshold_expression >2sigma(I)
_cod_data_source_file c6dt04027f2.cif
_cod_data_source_block a
_cod_depositor_comments
;
The following automatic conversions were performed:

'_symmetry_cell_setting' value 'Monoclinic' changed to 'monoclinic'
according to
/usr/data/users/saulius/crontab/automatic-downloads/rss-feeds/RSC/lib/dictionaries/cif_core.dic
dictionary named 'cif_core.dic' version 2.4.2 from 2011-04-26.

Automatic conversion script
Id: cif_fix_values 4268 2015-11-12 08:31:59Z antanas 

 Adding full bibliography for 7041408--7041411.cif.
;
_cod_original_cell_volume 6378.1(15)
_cod_original_sg_symbol_H-M P2(1)/c
_cod_database_code 7041410

loop_
_symmetry_equiv_pos_as_xyz
'x, y, z'
'-x, y+1/2, -z+1/2'
'-x, -y, -z'
'x, -y-1/2, z-1/2'

loop_
_atom_site_label
_atom_site_type_symbol
_atom_site_fract_x
_atom_site_fract_y
_atom_site_fract_z
_atom_site_U_iso_or_equiv
_atom_site_adp_type
_atom_site_occupancy
_atom_site_symmetry_multiplicity
_atom_site_calc_flag
_atom_site_refinement_flags
Gd1 Gd 0.254484(19) 0.88519(2) 0.102512(9) 0.01492(8) Uani 1 1 d .
Zn1 Zn 0.34898(4) 0.65136(5) 0.10881(2) 0.01701(16) Uani 1 1 d .
Zn2 Zn 0.16081(5) 0.95752(5) 0.20044(2) 0.01862(16) Uani 1 1 d .
O1 O 0.2181(3) 0.9501(3) -0.04832(14) 0.0309(11) Uani 1 1 d .
O2 O 0.3036(3) 0.8966(3) 0.02298(13) 0.0235(10) Uani 1 1 d D
H2 H 0.287(5) 0.9528(16) 0.0180(10) 0.035 Uiso 1 1 d D
O3 O 0.3786(2) 0.7888(3) 0.12754(12) 0.0166(9) Uani 1 1 d .
O4 O 0.4236(3) 0.9522(3) 0.09787(12) 0.0180(9) Uani 1 1 d .
O5 O 0.2305(3) 0.7271(3) 0.08902(12) 0.0166(9) Uani 1 1 d .
O6 O 0.1767(3) 0.6947(3) 0.00863(13) 0.0217(10) Uani 1 1 d .
O7 O 0.2828(3) 1.1078(3) 0.00929(13) 0.0280(10) Uani 1 1 d .
O8 O 0.2146(3) 1.0220(3) 0.07580(13) 0.0225(10) Uani 1 1 d .
O9 O 0.1301(2) 0.8706(3) 0.14915(12) 0.0166(9) Uani 1 1 d .
O10 O 0.0886(3) 0.8625(3) 0.06782(12) 0.0192(9) Uani 1 1 d .
O11 O 0.2837(2) 0.9588(3) 0.16706(12) 0.0165(9) Uani 1 1 d .
O12 O 0.3558(3) 1.1271(3) 0.15436(17) 0.0392(13) Uani 1 1 d .
N1 N 0.3795(3) 0.6658(3) 0.04174(16) 0.0209(12) Uani 1 1 d .
H1 H 0.3221 0.6780 0.0300 0.025 Uiso 1 1 calc R
N2 N 0.3454(3) 0.5009(4) 0.08837(15) 0.0206(12) Uani 1 1 d .
N3 N 0.4802(3) 0.6088(4) 0.13446(15) 0.0214(11) Uani 1 1 d .
H3 H 0.5237 0.6171 0.1140 0.026 Uiso 1 1 calc R
N4 N 0.2545(3) 0.5884(3) 0.15845(16) 0.0200(12) Uani 1 1 d .
H4 H 0.2817 0.5990 0.1845 0.024 Uiso 1 1 calc R
N5 N 0.1391(3) 1.0907(3) 0.16666(16) 0.0205(12) Uani 1 1 d .
H5 H 0.1962 1.1021 0.1554 0.025 Uiso 1 1 calc R
N6 N 0.1707(3) 1.0549(4) 0.25465(16) 0.0245(12) Uani 1 1 d .
N7 N 0.2441(4) 0.8687(4) 0.24830(15) 0.0265(13) Uani 1 1 d .
H7 H 0.2105 0.8154 0.2529 0.032 Uiso 1 1 calc R
N8 N 0.0245(4) 0.9351(4) 0.22341(16) 0.0258(13) Uani 1 1 d .
H8 H -0.0156 0.9754 0.2099 0.031 Uiso 1 1 calc R
C1 C 0.1579(5) 0.9679(6) -0.0850(2) 0.043(2) Uani 1 1 d .
H1A H 0.1939 0.9957 -0.1073 0.065 Uiso 1 1 calc R
H1B H 0.1086 1.0100 -0.0773 0.065 Uiso 1 1 calc R
H1C H 0.1313 0.9097 -0.0950 0.065 Uiso 1 1 calc R
C2 C 0.2845(4) 0.8826(5) -0.05294(19) 0.0252(14) Uani 1 1 d .
C3 C 0.3073(5) 0.8393(5) -0.0911(2) 0.0286(16) Uani 1 1 d .
H3A H 0.2771 0.8569 -0.1164 0.034 Uiso 1 1 calc R
C4 C 0.3745(5) 0.7707(5) -0.0912(2) 0.0313(17) Uani 1 1 d .
H4A H 0.3901 0.7420 -0.1167 0.038 Uiso 1 1 calc R
C5 C 0.4194(5) 0.7435(5) -0.0538(2) 0.0294(16) Uani 1 1 d .
H5A H 0.4652 0.6972 -0.0546 0.035 Uiso 1 1 calc R
C6 C 0.3975(4) 0.7840(5) -0.01532(19) 0.0231(14) Uani 1 1 d .
C7 C 0.3300(4) 0.8542(5) -0.0151(2) 0.0256(15) Uani 1 1 d D
C8 C 0.4361(4) 0.7453(5) 0.0263(2) 0.0256(15) Uani 1 1 d .
H8A H 0.5000 0.7245 0.0223 0.031 Uiso 1 1 calc R
H8B H 0.4371 0.7947 0.0475 0.031 Uiso 1 1 calc R
C9 C 0.4032(5) 0.5738(5) 0.0226(2) 0.0295(16) Uani 1 1 d .
H9A H 0.4684 0.5588 0.0285 0.035 Uiso 1 1 calc R
H9B H 0.3937 0.5764 -0.0081 0.035 Uiso 1 1 calc R
C10 C 0.3406(5) 0.4987(5) 0.04137(19) 0.0258(15) Uani 1 1 d .
H10A H 0.2764 0.5090 0.0317 0.031 Uiso 1 1 calc R
H10B H 0.3601 0.4374 0.0314 0.031 Uiso 1 1 calc R
C11 C 0.4331(4) 0.4577(5) 0.1047(2) 0.0285(16) Uani 1 1 d .
H11A H 0.4788 0.4578 0.0823 0.034 Uiso 1 1 calc R
H11B H 0.4209 0.3929 0.1123 0.034 Uiso 1 1 calc R
C12 C 0.4741(4) 0.5087(4) 0.1434(2) 0.0261(15) Uani 1 1 d .
H12A H 0.4347 0.4984 0.1678 0.031 Uiso 1 1 calc R
H12B H 0.5359 0.4841 0.1502 0.031 Uiso 1 1 calc R
C13 C 0.2613(4) 0.4580(4) 0.1062(2) 0.0243(14) Uani 1 1 d .
H13A H 0.2662 0.3902 0.1042 0.029 Uiso 1 1 calc R
H13B H 0.2069 0.4775 0.0895 0.029 Uiso 1 1 calc R
C14 C 0.2476(4) 0.4852(4) 0.1525(2) 0.0252(15) Uani 1 1 d .
H14A H 0.1866 0.4639 0.1615 0.030 Uiso 1 1 calc R
H14B H 0.2947 0.4544 0.1702 0.030 Uiso 1 1 calc R
C15 C 0.5083(4) 0.6664(4) 0.1716(2) 0.0229(14) Uani 1 1 d .
H15A H 0.5616 0.6377 0.1861 0.027 Uiso 1 1 calc R
H15B H 0.4571 0.6697 0.1914 0.027 Uiso 1 1 calc R
C16 C 0.5334(4) 0.7627(4) 0.15736(19) 0.0211(14) Uani 1 1 d .
C17 C 0.6233(4) 0.7990(5) 0.1640(2) 0.0269(15) Uani 1 1 d .
H17 H 0.6679 0.7626 0.1783 0.032 Uiso 1 1 calc R
C18 C 0.6473(4) 0.8864(5) 0.1501(2) 0.0269(14) Uani 1 1 d .
H18 H 0.7071 0.9096 0.1558 0.032 Uiso 1 1 calc R
C19 C 0.5827(4) 0.9405(5) 0.1276(2) 0.0237(14) Uani 1 1 d .
H19 H 0.5990 0.9997 0.1176 0.028 Uiso 1 1 calc R
C20 C 0.4943(4) 0.9054(4) 0.12008(18) 0.0179(13) Uani 1 1 d .
C21 C 0.4674(4) 0.8180(5) 0.13514(18) 0.0196(14) Uani 1 1 d .
C22 C 0.4510(4) 1.0347(5) 0.0748(2) 0.0263(15) Uani 1 1 d .
H22A H 0.3975 1.0605 0.0600 0.039 Uiso 1 1 calc R
H22B H 0.4980 1.0183 0.0547 0.039 Uiso 1 1 calc R
H22C H 0.4760 1.0805 0.0944 0.039 Uiso 1 1 calc R
C23 C 0.1596(4) 0.6340(4) 0.15815(19) 0.0208(14) Uani 1 1 d .
H23A H 0.1208 0.6045 0.1794 0.025 Uiso 1 1 calc R
H23B H 0.1660 0.7000 0.1653 0.025 Uiso 1 1 calc R
C24 C 0.1141(4) 0.6243(4) 0.11509(19) 0.0196(13) Uani 1 1 d .
C25 C 0.0354(4) 0.5684(4) 0.1073(2) 0.0235(15) Uani 1 1 d .
H25 H 0.0055 0.5398 0.1300 0.028 Uiso 1 1 calc R
C26 C 0.0021(4) 0.5555(5) 0.0666(2) 0.0260(15) Uani 1 1 d .
H26 H -0.0511 0.5191 0.0617 0.031 Uiso 1 1 calc R
C27 C 0.0471(4) 0.5962(4) 0.0326(2) 0.0230(14) Uani 1 1 d .
H27 H 0.0250 0.5858 0.0049 0.028 Uiso 1 1 calc R
C28 C 0.1246(4) 0.6524(4) 0.03976(19) 0.0199(13) Uani 1 1 d .
C29 C 0.1567(4) 0.6708(4) 0.08139(19) 0.0181(13) Uani 1 1 d .
C30 C 0.1574(4) 0.6675(5) -0.03448(19) 0.0287(16) Uani 1 1 d .
H30A H 0.2008 0.6980 -0.0529 0.043 Uiso 1 1 calc R
H30B H 0.0947 0.6857 -0.0424 0.043 Uiso 1 1 calc R
H30C H 0.1637 0.6006 -0.0371 0.043 Uiso 1 1 calc R
C31 C 0.3178(5) 1.1508(6) -0.0280(2) 0.041(2) Uani 1 1 d .
H31A H 0.2673 1.1609 -0.0481 0.061 Uiso 1 1 calc R
H31B H 0.3638 1.1107 -0.0404 0.061 Uiso 1 1 calc R
H31C H 0.3460 1.2100 -0.0206 0.061 Uiso 1 1 calc R
C32 C 0.2187(4) 1.1575(5) 0.0326(2) 0.0231(14) Uani 1 1 d .
C33 C 0.1901(5) 1.2477(5) 0.0233(2) 0.0280(16) Uani 1 1 d .
H33 H 0.2148 1.2797 0.0003 0.034 Uiso 1 1 calc R
C34 C 0.1234(5) 1.2907(5) 0.0490(2) 0.0330(17) Uani 1 1 d .
H34 H 0.1039 1.3518 0.0431 0.040 Uiso 1 1 calc R
C35 C 0.0868(4) 1.2430(5) 0.0828(2) 0.0282(16) Uani 1 1 d .
H35 H 0.0427 1.2723 0.0997 0.034 Uiso 1 1 calc R
C36 C 0.1148(4) 1.1509(5) 0.0923(2) 0.0228(14) Uani 1 1 d .
C37 C 0.1836(4) 1.1078(5) 0.0677(2) 0.0216(13) Uani 1 1 d .
C38 C 0.0751(4) 1.0967(5) 0.1289(2) 0.0253(15) Uani 1 1 d .
H38A H 0.0171 1.1263 0.1373 0.030 Uiso 1 1 calc R
H38B H 0.0602 1.0336 0.1193 0.030 Uiso 1 1 calc R
C39 C 0.1286(4) 1.1682(5) 0.1968(2) 0.0276(16) Uani 1 1 d .
H39A H 0.0634 1.1744 0.2045 0.033 Uiso 1 1 calc R
H39B H 0.1483 1.2267 0.1838 0.033 Uiso 1 1 calc R
C40 C 0.1886(5) 1.1482(5) 0.2364(2) 0.0325(17) Uani 1 1 d .
H40A H 0.2541 1.1527 0.2291 0.039 Uiso 1 1 calc R
H40B H 0.1762 1.1958 0.2577 0.039 Uiso 1 1 calc R
C41 C 0.0782(5) 1.0515(5) 0.2756(2) 0.0324(17) Uani 1 1 d .
H41A H 0.0390 1.1017 0.2644 0.039 Uiso 1 1 calc R
H41B H 0.0873 1.0621 0.3060 0.039 Uiso 1 1 calc R
C42 C 0.0281(5) 0.9583(5) 0.2689(2) 0.0345(18) Uani 1 1 d .
H42A H 0.0609 0.9092 0.2846 0.041 Uiso 1 1 calc R
H42B H -0.0350 0.9625 0.2797 0.041 Uiso 1 1 calc R
C43 C -0.0069(4) 0.8373(5) 0.21491(19) 0.0266(15) Uani 1 1 d .
H43A H -0.0635 0.8248 0.2305 0.032 Uiso 1 1 calc R
H43B H 0.0410 0.7938 0.2249 0.032 Uiso 1 1 calc R
C44 C -0.0257(4) 0.8217(4) 0.16814(19) 0.0203(14) Uani 1 1 d .
C45 C -0.1117(4) 0.7869(5) 0.1539(2) 0.0248(15) Uani 1 1 d .
H45 H -0.1574 0.7733 0.1737 0.030 Uiso 1 1 calc R
C46 C -0.1310(4) 0.7721(5) 0.1116(2) 0.0252(15) Uani 1 1 d .
H46 H -0.1877 0.7453 0.1031 0.030 Uiso 1 1 calc R
C47 C -0.0659(4) 0.7970(4) 0.0815(2) 0.0221(14) Uani 1 1 d .
H47 H -0.0794 0.7891 0.0526 0.027 Uiso 1 1 calc R
C48 C 0.0188(4) 0.8336(4) 0.09482(19) 0.0185(13) Uani 1 1 d .
C49 C 0.0428(4) 0.8424(4) 0.13814(19) 0.0183(13) Uani 1 1 d .
C50 C 0.0589(4) 0.8847(5) 0.02502(18) 0.0283(15) Uani 1 1 d .
H50A H 0.1096 0.9139 0.0103 0.042 Uiso 1 1 calc R
H50B H 0.0066 0.9271 0.0257 0.042 Uiso 1 1 calc R
H50C H 0.0407 0.8281 0.0105 0.042 Uiso 1 1 calc R
C51 C 0.2484(5) 1.0255(5) 0.2830(2) 0.0321(17) Uani 1 1 d .
H51A H 0.2420 1.0557 0.3104 0.039 Uiso 1 1 calc R
H51B H 0.3071 1.0461 0.2710 0.039 Uiso 1 1 calc R
C52 C 0.2513(5) 0.9194(5) 0.2892(2) 0.0358(18) Uani 1 1 d .
H52A H 0.3094 0.9023 0.3037 0.043 Uiso 1 1 calc R
H52B H 0.2000 0.9006 0.3071 0.043 Uiso 1 1 calc R
C53 C 0.3372(5) 0.8394(5) 0.2320(2) 0.0290(16) Uani 1 1 d .
H53A H 0.3283 0.8005 0.2069 0.035 Uiso 1 1 calc R
H53B H 0.3699 0.8023 0.2536 0.035 Uiso 1 1 calc R
C54 C 0.3950(4) 0.9233(5) 0.2211(2) 0.0280(16) Uani 1 1 d .
C55 C 0.4788(5) 0.9470(6) 0.2422(2) 0.041(2) Uani 1 1 d .
H55 H 0.5040 0.9069 0.2628 0.049 Uiso 1 1 calc R
C56 C 0.5241(5) 1.0297(7) 0.2326(3) 0.052(2) Uani 1 1 d .
H56 H 0.5817 1.0428 0.2456 0.062 Uiso 1 1 calc R
C57 C 0.4856(5) 1.0932(6) 0.2041(3) 0.045(2) Uani 1 1 d .
H57 H 0.5149 1.1504 0.1992 0.054 Uiso 1 1 calc R
C58 C 0.4032(5) 1.0707(5) 0.1829(2) 0.0326(17) Uani 1 1 d .
C59 C 0.3604(4) 0.9833(5) 0.18958(19) 0.0215(14) Uani 1 1 d .
C60 C 0.3847(6) 1.2210(5) 0.1510(4) 0.077(4) Uani 1 1 d .
H60A H 0.3435 1.2538 0.1315 0.116 Uiso 1 1 calc R
H60B H 0.4474 1.2231 0.1406 0.116 Uiso 1 1 calc R
H60C H 0.3829 1.2504 0.1785 0.116 Uiso 1 1 calc R
Cl1 Cl 0.70117(14) 0.55361(15) 0.08093(7) 0.0518(6) Uani 1 1 d .
O13 O 0.6157(5) 0.6064(6) 0.0596(3) 0.107(3) Uani 1 1 d .
O14 O 0.7006(5) 0.6061(6) 0.1171(2) 0.092(3) Uani 1 1 d .
O15 O 0.6631(5) 0.4649(4) 0.0838(2) 0.0711(19) Uani 1 1 d .
O16 O 0.7648(4) 0.5685(4) 0.04962(17) 0.0504(15) Uani 1 1 d .
Cl2 Cl 0.19034(12) 0.61548(15) 0.28339(6) 0.0419(5) Uani 1 1 d .
O17 O 0.2670(5) 0.6602(6) 0.3043(2) 0.096(3) Uani 1 1 d .
O18 O 0.1259(4) 0.6831(5) 0.2689(2) 0.075(2) Uani 1 1 d .
O19 O 0.1452(5) 0.5593(5) 0.3139(2) 0.088(2) Uani 1 1 d .
O20 O 0.2242(7) 0.5616(9) 0.2516(2) 0.168(6) Uani 1 1 d .
O1W O 0.2826(7) 0.3703(7) 0.2451(3) 0.041(3) Uani 0.50 1 d P
O2W O 0.2094(12) 1.0071(13) 0.3879(4) 0.107(6) Uani 0.50 1 d P

loop_
_atom_site_aniso_label
_atom_site_aniso_U_11
_atom_site_aniso_U_22
_atom_site_aniso_U_33
_atom_site_aniso_U_23
_atom_site_aniso_U_13
_atom_site_aniso_U_12
Gd1 0.01044(13) 0.01822(15) 0.01621(14) 0.00000(14) 0.00315(10) 0.00155(13)
Zn1 0.0140(3) 0.0173(4) 0.0198(4) 0.0000(3) 0.0021(3) 0.0024(3)
Zn2 0.0152(3) 0.0232(4) 0.0177(4) -0.0042(3) 0.0062(3) -0.0020(3)
O1 0.029(2) 0.039(3) 0.024(2) 0.004(2) 0.000(2) 0.008(2)
O2 0.023(2) 0.025(3) 0.023(2) -0.001(2) 0.0037(18) 0.008(2)
O3 0.0100(19) 0.022(2) 0.018(2) 0.0008(18) -0.0002(16) -0.0002(17)
O4 0.012(2) 0.021(2) 0.021(2) 0.0039(18) 0.0025(16) -0.0025(18)
O5 0.012(2) 0.018(2) 0.020(2) -0.0009(18) -0.0024(16) 0.0004(17)
O6 0.020(2) 0.023(2) 0.022(2) -0.0025(19) -0.0002(18) -0.0018(19)
O7 0.023(2) 0.037(3) 0.025(2) 0.008(2) 0.0042(18) 0.000(2)
O8 0.018(2) 0.020(2) 0.030(2) 0.0025(19) 0.0014(18) 0.0037(18)
O9 0.0110(19) 0.018(2) 0.020(2) -0.0039(18) 0.0005(16) -0.0001(17)
O10 0.0124(19) 0.025(3) 0.020(2) -0.0001(18) 0.0016(16) 0.0012(17)
O11 0.0105(19) 0.021(2) 0.018(2) -0.0020(18) 0.0027(16) 0.0000(17)
O12 0.034(3) 0.017(3) 0.067(4) -0.001(3) 0.022(3) -0.007(2)
N1 0.021(3) 0.015(3) 0.027(3) -0.002(2) 0.008(2) -0.001(2)
N2 0.019(3) 0.025(3) 0.018(3) 0.001(2) 0.005(2) 0.005(2)
N3 0.018(2) 0.021(3) 0.025(3) 0.002(2) 0.003(2) -0.001(2)
N4 0.016(2) 0.022(3) 0.022(3) 0.000(2) -0.001(2) 0.001(2)
N5 0.013(2) 0.022(3) 0.027(3) -0.003(2) 0.006(2) -0.001(2)
N6 0.023(3) 0.028(3) 0.023(3) -0.009(2) 0.006(2) -0.005(2)
N7 0.025(3) 0.035(4) 0.019(3) -0.002(2) 0.007(2) 0.002(3)
N8 0.027(3) 0.029(3) 0.022(3) -0.002(2) 0.011(2) -0.001(3)
C1 0.040(4) 0.048(5) 0.040(5) 0.006(4) -0.011(4) 0.013(4)
C2 0.022(3) 0.032(4) 0.022(3) 0.003(3) 0.005(3) -0.004(3)
C3 0.034(4) 0.035(4) 0.017(3) 0.001(3) 0.002(3) -0.009(3)
C4 0.037(4) 0.033(4) 0.025(4) -0.003(3) 0.015(3) -0.009(3)
C5 0.030(4) 0.026(4) 0.033(4) 0.000(3) 0.019(3) -0.001(3)
C6 0.020(3) 0.026(4) 0.024(3) 0.001(3) 0.010(3) -0.001(3)
C7 0.022(3) 0.030(4) 0.025(4) -0.008(3) 0.012(3) -0.007(3)
C8 0.020(3) 0.025(4) 0.032(4) -0.003(3) 0.008(3) -0.001(3)
C9 0.036(4) 0.024(4) 0.028(4) -0.005(3) 0.006(3) 0.002(3)
C10 0.033(4) 0.019(4) 0.026(4) -0.004(3) 0.006(3) 0.000(3)
C11 0.019(3) 0.024(4) 0.043(4) -0.001(3) 0.006(3) 0.002(3)
C12 0.018(3) 0.022(4) 0.038(4) 0.009(3) 0.000(3) 0.003(3)
C13 0.022(3) 0.014(3) 0.037(4) 0.004(3) 0.005(3) 0.004(3)
C14 0.025(3) 0.017(4) 0.034(4) 0.005(3) 0.005(3) -0.003(3)
C15 0.014(3) 0.025(4) 0.029(4) 0.004(3) -0.004(3) 0.004(3)
C16 0.017(3) 0.024(4) 0.023(3) 0.000(3) -0.002(3) 0.006(3)
C17 0.014(3) 0.031(4) 0.035(4) -0.004(3) -0.006(3) 0.009(3)
C18 0.015(3) 0.029(4) 0.037(4) -0.004(3) -0.003(3) -0.001(3)
C19 0.018(3) 0.025(4) 0.029(4) 0.000(3) 0.005(3) -0.003(3)
C20 0.010(3) 0.023(4) 0.021(3) -0.004(3) 0.004(2) 0.002(2)
C21 0.010(3) 0.029(4) 0.020(3) -0.006(3) 0.003(2) 0.001(3)
C22 0.013(3) 0.031(4) 0.035(4) 0.010(3) 0.003(3) 0.000(3)
C23 0.021(3) 0.014(3) 0.028(3) -0.002(3) 0.005(3) 0.000(3)
C24 0.016(3) 0.014(3) 0.029(3) -0.001(3) 0.004(2) 0.002(3)
C25 0.016(3) 0.024(4) 0.031(4) -0.002(3) 0.010(3) 0.001(3)
C26 0.015(3) 0.025(4) 0.037(4) -0.006(3) 0.006(3) -0.003(3)
C27 0.019(3) 0.022(4) 0.028(4) -0.009(3) -0.007(3) -0.001(3)
C28 0.020(3) 0.015(3) 0.024(3) 0.000(3) 0.002(3) 0.002(3)
C29 0.013(3) 0.019(3) 0.022(3) -0.001(3) -0.003(2) 0.002(3)
C30 0.025(3) 0.039(4) 0.022(3) -0.003(3) 0.001(3) -0.005(3)
C31 0.027(4) 0.060(5) 0.035(4) 0.019(4) 0.006(3) 0.002(4)
C32 0.019(3) 0.023(4) 0.028(4) 0.001(3) -0.002(3) -0.004(3)
C33 0.033(4) 0.024(4) 0.027(4) 0.006(3) -0.011(3) -0.012(3)
C34 0.035(4) 0.022(4) 0.042(4) 0.005(3) -0.014(3) 0.004(3)
C35 0.024(3) 0.024(4) 0.037(4) -0.010(3) -0.010(3) 0.006(3)
C36 0.017(3) 0.024(4) 0.027(4) -0.001(3) -0.006(3) -0.002(3)
C37 0.015(3) 0.018(3) 0.032(4) -0.001(3) -0.007(3) -0.004(3)
C38 0.014(3) 0.027(4) 0.036(4) -0.006(3) 0.001(3) 0.003(3)
C39 0.027(4) 0.024(4) 0.032(4) -0.010(3) 0.009(3) 0.000(3)
C40 0.030(4) 0.032(4) 0.036(4) -0.018(3) 0.012(3) -0.001(3)
C41 0.032(4) 0.038(4) 0.028(4) -0.014(3) 0.017(3) 0.000(3)
C42 0.028(4) 0.050(5) 0.027(4) -0.007(3) 0.018(3) -0.009(3)
C43 0.026(3) 0.031(4) 0.023(3) 0.002(3) 0.009(3) -0.001(3)
C44 0.015(3) 0.018(3) 0.028(3) 0.003(3) 0.005(3) 0.002(3)
C45 0.009(3) 0.027(4) 0.039(4) 0.008(3) 0.006(3) 0.000(3)
C46 0.007(3) 0.029(4) 0.040(4) 0.003(3) -0.006(3) -0.007(3)
C47 0.016(3) 0.022(4) 0.027(4) 0.001(3) -0.002(3) -0.004(3)
C48 0.012(3) 0.021(3) 0.023(3) 0.001(3) 0.004(2) 0.003(3)
C49 0.013(3) 0.018(3) 0.024(3) 0.001(3) 0.001(2) 0.002(3)
C50 0.024(3) 0.043(4) 0.017(3) 0.004(3) 0.003(3) 0.001(3)
C51 0.033(4) 0.045(5) 0.019(3) -0.012(3) -0.001(3) -0.006(3)
C52 0.039(4) 0.051(5) 0.017(3) 0.000(3) 0.000(3) 0.004(4)
C53 0.038(4) 0.032(4) 0.017(3) -0.001(3) -0.005(3) 0.015(3)
C54 0.021(3) 0.039(4) 0.024(4) -0.013(3) -0.005(3) 0.005(3)
C55 0.023(4) 0.074(6) 0.025(4) -0.016(4) -0.005(3) 0.008(4)
C56 0.022(4) 0.082(7) 0.051(5) -0.040(5) -0.003(4) -0.006(4)
C57 0.029(4) 0.049(6) 0.059(5) -0.033(4) 0.017(4) -0.013(4)
C58 0.023(4) 0.035(4) 0.041(4) -0.013(4) 0.013(3) -0.001(3)
C59 0.015(3) 0.029(4) 0.021(3) -0.011(3) 0.003(3) 0.001(3)
C60 0.058(6) 0.018(5) 0.158(11) 0.007(5) 0.050(6) -0.008(4)
Cl1 0.0466(12) 0.0509(13) 0.0589(13) -0.0204(11) 0.0288(10) -0.0198(10)
O13 0.067(5) 0.147(8) 0.106(6) 0.035(6) 0.015(4) 0.048(5)
O14 0.119(6) 0.107(6) 0.051(4) -0.040(4) 0.032(4) -0.043(5)
O15 0.085(5) 0.044(4) 0.084(5) -0.003(3) 0.020(4) -0.022(4)
O16 0.052(3) 0.055(4) 0.046(3) 0.010(3) 0.020(3) 0.007(3)
Cl2 0.0352(10) 0.0549(12) 0.0356(10) 0.0130(10) 0.0009(8) 0.0004(10)
O17 0.059(4) 0.131(7) 0.098(6) 0.000(5) -0.024(4) -0.015(5)
O18 0.049(4) 0.062(4) 0.114(6) 0.027(4) -0.007(4) 0.017(3)
O19 0.099(6) 0.087(6) 0.079(5) 0.032(4) 0.012(4) -0.013(5)
O20 0.178(9) 0.305(14) 0.022(4) -0.010(6) -0.005(5) 0.164(10)
O1W 0.063(7) 0.031(6) 0.029(5) 0.008(5) -0.021(5) -0.018(5)
O2W 0.134(15) 0.134(15) 0.056(9) 0.014(9) 0.038(9) 0.035(12)

loop_
_atom_type_symbol
_atom_type_description
_atom_type_scat_dispersion_real
_atom_type_scat_dispersion_imag
_atom_type_scat_source
C C 0.0033 0.0016 'International Tables Vol C Tables 4.2.6.8 and 6.1.1.4'
H H 0.0000 0.0000 'International Tables Vol C Tables 4.2.6.8 and 6.1.1.4'
N N 0.0061 0.0033 'International Tables Vol C Tables 4.2.6.8 and 6.1.1.4'
O O 0.0106 0.0060 'International Tables Vol C Tables 4.2.6.8 and 6.1.1.4'
Cl Cl 0.1484 0.1585 'International Tables Vol C Tables 4.2.6.8 and 6.1.1.4'
Zn Zn 0.2839 1.4301 'International Tables Vol C Tables 4.2.6.8 and 6.1.1.4'
Gd Gd -0.1653 3.9035 'International Tables Vol C Tables 4.2.6.8 and 6.1.1.4'

loop_
_geom_angle_atom_site_label_1
_geom_angle_atom_site_label_2
_geom_angle_atom_site_label_3
_geom_angle
_geom_angle_site_symmetry_3
O8 Gd1 O11 88.49(15) .
O8 Gd1 O5 139.27(15) .
O11 Gd1 O5 128.67(14) .
O8 Gd1 O9 97.13(14) .
O11 Gd1 O9 67.49(13) .
O5 Gd1 O9 85.21(13) .
O8 Gd1 O3 146.16(14) .
O11 Gd1 O3 81.41(13) .
O5 Gd1 O3 66.65(13) .
O9 Gd1 O3 108.36(13) .
O8 Gd1 O4 83.53(14) .
O11 Gd1 O4 74.41(12) .
O5 Gd1 O4 118.69(13) .
O9 Gd1 O4 141.85(13) .
O3 Gd1 O4 62.66(13) .
O8 Gd1 O10 73.91(14) .
O11 Gd1 O10 124.67(12) .
O5 Gd1 O10 70.94(13) .
O9 Gd1 O10 63.53(12) .
O3 Gd1 O10 137.41(13) .
O4 Gd1 O10 149.10(12) .
O8 Gd1 O2 69.60(14) .
O11 Gd1 O2 139.66(14) .
O5 Gd1 O2 85.82(14) .
O9 Gd1 O2 145.85(13) .
O3 Gd1 O2 98.04(13) .
O4 Gd1 O2 69.91(13) .
O10 Gd1 O2 82.40(12) .
O8 Gd1 Zn2 88.52(11) .
O11 Gd1 Zn2 33.86(9) .
O5 Gd1 Zn2 112.69(9) .
O9 Gd1 Zn2 34.24(9) .
O3 Gd1 Zn2 100.05(9) .
O4 Gd1 Zn2 108.06(9) .
O10 Gd1 Zn2 92.45(8) .
O2 Gd1 Zn2 158.11(10) .
O8 Gd1 Zn1 159.74(11) .
O11 Gd1 Zn1 108.08(10) .
O5 Gd1 Zn1 33.27(9) .
O9 Gd1 Zn1 99.94(10) .
O3 Gd1 Zn1 33.50(10) .
O4 Gd1 Zn1 89.69(9) .
O10 Gd1 Zn1 104.21(9) .
O2 Gd1 Zn1 90.14(9) .
Zn2 Gd1 Zn1 111.739(18) .
O3 Zn1 O5 76.03(15) .
O3 Zn1 N3 89.29(17) .
O5 Zn1 N3 165.32(18) .
O3 Zn1 N1 98.14(17) .
O5 Zn1 N1 80.79(17) .
N3 Zn1 N1 101.71(19) .
O3 Zn1 N2 169.61(16) .
O5 Zn1 N2 113.24(17) .
N3 Zn1 N2 81.40(19) .
N1 Zn1 N2 79.39(18) .
O3 Zn1 N4 107.30(16) .
O5 Zn1 N4 85.34(16) .
N3 Zn1 N4 99.23(18) .
N1 Zn1 N4 147.06(19) .
N2 Zn1 N4 78.93(17) .
O3 Zn1 Gd1 38.78(10) .
O5 Zn1 Gd1 37.39(11) .
N3 Zn1 Gd1 127.96(14) .
N1 Zn1 Gd1 86.65(13) .
N2 Zn1 Gd1 149.80(13) .
N4 Zn1 Gd1 100.12(12) .
O11 Zn2 O9 77.27(15) .
O11 Zn2 N8 166.86(18) .
O9 Zn2 N8 89.59(17) .
O11 Zn2 N5 81.96(16) .
O9 Zn2 N5 96.59(17) .
N8 Zn2 N5 99.9(2) .
O11 Zn2 N6 110.21(17) .
O9 Zn2 N6 171.34(17) .
N8 Zn2 N6 82.90(19) .
N5 Zn2 N6 80.54(19) .
O11 Zn2 N7 84.37(16) .
O9 Zn2 N7 106.30(17) .
N8 Zn2 N7 99.4(2) .
N5 Zn2 N7 149.96(19) .
N6 Zn2 N7 79.3(2) .
O11 Zn2 Gd1 38.65(11) .
O9 Zn2 Gd1 39.36(10) .
N8 Zn2 Gd1 128.37(14) .
N5 Zn2 Gd1 83.30(13) .
N6 Zn2 Gd1 147.00(13) .
N7 Zn2 Gd1 102.14(12) .
C2 O1 C1 116.3(5) .
C7 O2 Gd1 150.8(4) .
C7 O2 H2 109(2) .
Gd1 O2 H2 99(2) .
C21 O3 Zn1 121.5(4) .
C21 O3 Gd1 125.1(4) .
Zn1 O3 Gd1 107.71(15) .
C20 O4 C22 116.3(4) .
C20 O4 Gd1 117.6(3) .
C22 O4 Gd1 126.1(3) .
C29 O5 Zn1 112.0(3) .
C29 O5 Gd1 136.5(3) .
Zn1 O5 Gd1 109.34(16) .
C28 O6 C30 117.1(5) .
C32 O7 C31 117.6(5) .
C37 O8 Gd1 167.9(4) .
C49 O9 Zn2 123.9(3) .
C49 O9 Gd1 125.3(3) .
Zn2 O9 Gd1 106.40(15) .
C48 O10 C50 115.8(4) .
C48 O10 Gd1 116.2(3) .
C50 O10 Gd1 127.8(3) .
C59 O11 Zn2 115.5(3) .
C59 O11 Gd1 135.5(3) .
Zn2 O11 Gd1 107.48(16) .
C58 O12 C60 117.8(7) .
C8 N1 C9 114.3(5) .
C8 N1 Zn1 120.9(4) .
C9 N1 Zn1 111.3(4) .
C8 N1 H1 102.4 .
C9 N1 H1 102.4 .
Zn1 N1 H1 102.4 .
C13 N2 C10 110.6(5) .
C13 N2 C11 112.9(5) .
C10 N2 C11 111.1(5) .
C13 N2 Zn1 107.6(3) .
C10 N2 Zn1 107.9(4) .
C11 N2 Zn1 106.5(4) .
C12 N3 C15 114.1(5) .
C12 N3 Zn1 107.3(4) .
C15 N3 Zn1 111.6(4) .
C12 N3 H3 107.9 .
C15 N3 H3 107.9 .
Zn1 N3 H3 107.9 .
C14 N4 C23 111.6(5) .
C14 N4 Zn1 110.1(4) .
C23 N4 Zn1 112.0(3) .
C14 N4 H4 107.6 .
C23 N4 H4 107.6 .
Zn1 N4 H4 107.6 .
C39 N5 C38 113.8(5) .
C39 N5 Zn2 110.8(4) .
C38 N5 Zn2 121.0(4) .
C39 N5 H5 102.8 .
C38 N5 H5 102.8 .
Zn2 N5 H5 102.8 .
C51 N6 C40 111.0(5) .
C51 N6 C41 112.9(5) .
C40 N6 C41 111.3(5) .
C51 N6 Zn2 109.0(4) .
C40 N6 Zn2 106.1(4) .
C41 N6 Zn2 106.1(4) .
C52 N7 C53 112.7(5) .
C52 N7 Zn2 109.2(4) .
C53 N7 Zn2 112.7(4) .
C52 N7 H7 107.3 .
C53 N7 H7 107.3 .
Zn2 N7 H7 107.3 .
C42 N8 C43 113.0(5) .
C42 N8 Zn2 106.5(4) .
C43 N8 Zn2 110.9(4) .
C42 N8 H8 108.8 .
C43 N8 H8 108.8 .
Zn2 N8 H8 108.8 .
O1 C1 H1A 109.5 .
O1 C1 H1B 109.5 .
H1A C1 H1B 109.5 .
O1 C1 H1C 109.5 .
H1A C1 H1C 109.5 .
H1B C1 H1C 109.5 .
O1 C2 C3 125.5(6) .
O1 C2 C7 115.2(5) .
C3 C2 C7 119.3(6) .
C4 C3 C2 119.6(6) .
C4 C3 H3A 120.2 .
C2 C3 H3A 120.2 .
C3 C4 C5 120.7(6) .
C3 C4 H4A 119.6 .
C5 C4 H4A 119.6 .
C6 C5 C4 121.2(6) .
C6 C5 H5A 119.4 .
C4 C5 H5A 119.4 .
C5 C6 C7 118.3(6) .
C5 C6 C8 121.3(6) .
C7 C6 C8 119.9(5) .
C6 C7 O2 121.0(6) .
C6 C7 C2 120.8(6) .
O2 C7 C2 118.2(6) .
N1 C8 C6 111.7(5) .
N1 C8 H8A 109.3 .
C6 C8 H8A 109.3 .
N1 C8 H8B 109.3 .
C6 C8 H8B 109.3 .
H8A C8 H8B 107.9 .
N1 C9 C10 108.8(5) .
N1 C9 H9A 109.9 .
C10 C9 H9A 109.9 .
N1 C9 H9B 109.9 .
C10 C9 H9B 109.9 .
H9A C9 H9B 108.3 .
N2 C10 C9 111.0(5) .
N2 C10 H10A 109.4 .
C9 C10 H10A 109.4 .
N2 C10 H10B 109.4 .
C9 C10 H10B 109.4 .
H10A C10 H10B 108.0 .
N2 C11 C12 112.9(5) .
N2 C11 H11A 109.0 .
C12 C11 H11A 109.0 .
N2 C11 H11B 109.0 .
C12 C11 H11B 109.0 .
H11A C11 H11B 107.8 .
N3 C12 C11 109.6(5) .
N3 C12 H12A 109.7 .
C11 C12 H12A 109.7 .
N3 C12 H12B 109.7 .
C11 C12 H12B 109.7 .
H12A C12 H12B 108.2 .
N2 C13 C14 112.4(5) .
N2 C13 H13A 109.1 .
C14 C13 H13A 109.1 .
N2 C13 H13B 109.1 .
C14 C13 H13B 109.1 .
H13A C13 H13B 107.9 .
N4 C14 C13 111.3(5) .
N4 C14 H14A 109.4 .
C13 C14 H14A 109.4 .
N4 C14 H14B 109.4 .
C13 C14 H14B 109.4 .
H14A C14 H14B 108.0 .
N3 C15 C16 109.8(5) .
N3 C15 H15A 109.7 .
C16 C15 H15A 109.7 .
N3 C15 H15B 109.7 .
C16 C15 H15B 109.7 .
H15A C15 H15B 108.2 .
C17 C16 C21 118.3(6) .
C17 C16 C15 121.5(6) .
C21 C16 C15 120.2(5) .
C18 C17 C16 121.8(6) .
C18 C17 H17 119.1 .
C16 C17 H17 119.1 .
C17 C18 C19 120.0(6) .
C17 C18 H18 120.0 .
C19 C18 H18 120.0 .
C20 C19 C18 119.1(6) .
C20 C19 H19 120.5 .
C18 C19 H19 120.5 .
C19 C20 O4 124.7(5) .
C19 C20 C21 121.8(6) .
O4 C20 C21 113.5(5) .
O3 C21 C20 118.7(5) .
O3 C21 C16 122.3(6) .
C20 C21 C16 118.9(5) .
O4 C22 H22A 109.5 .
O4 C22 H22B 109.5 .
H22A C22 H22B 109.5 .
O4 C22 H22C 109.5 .
H22A C22 H22C 109.5 .
H22B C22 H22C 109.5 .
C24 C23 N4 110.0(5) .
C24 C23 H23A 109.7 .
N4 C23 H23A 109.7 .
C24 C23 H23B 109.7 .
N4 C23 H23B 109.7 .
H23A C23 H23B 108.2 .
C25 C24 C29 120.0(6) .
C25 C24 C23 123.0(5) .
C29 C24 C23 116.9(5) .
C26 C25 C24 120.2(6) .
C26 C25 H25 119.9 .
C24 C25 H25 119.9 .
C25 C26 C27 120.4(6) .
C25 C26 H26 119.8 .
C27 C26 H26 119.8 .
C28 C27 C26 120.1(6) .
C28 C27 H27 120.0 .
C26 C27 H27 120.0 .
O6 C28 C27 125.5(6) .
O6 C28 C29 114.1(5) .
C27 C28 C29 120.4(6) .
O5 C29 C24 120.0(5) .
O5 C29 C28 121.3(5) .
C24 C29 C28 118.6(5) .
O6 C30 H30A 109.5 .
O6 C30 H30B 109.5 .
H30A C30 H30B 109.5 .
O6 C30 H30C 109.5 .
H30A C30 H30C 109.5 .
H30B C30 H30C 109.5 .
O7 C31 H31A 109.5 .
O7 C31 H31B 109.5 .
H31A C31 H31B 109.5 .
O7 C31 H31C 109.5 .
H31A C31 H31C 109.5 .
H31B C31 H31C 109.5 .
C33 C32 O7 124.4(6) .
C33 C32 C37 121.5(6) .
O7 C32 C37 114.0(5) .
C32 C33 C34 119.3(6) .
C32 C33 H33 120.4 .
C34 C33 H33 120.4 .
C35 C34 C33 120.1(6) .
C35 C34 H34 119.9 .
C33 C34 H34 119.9 .
C34 C35 C36 121.1(6) .
C34 C35 H35 119.4 .
C36 C35 H35 119.4 .
C35 C36 C37 119.4(6) .
C35 C36 C38 122.2(6) .
C37 C36 C38 118.3(6) .
O8 C37 C36 122.3(6) .
O8 C37 C32 119.3(5) .
C36 C37 C32 118.4(6) .
N5 C38 C36 113.8(5) .
N5 C38 H38A 108.8 .
C36 C38 H38A 108.8 .
N5 C38 H38B 108.8 .
C36 C38 H38B 108.8 .
H38A C38 H38B 107.7 .
N5 C39 C40 108.9(5) .
N5 C39 H39A 109.9 .
C40 C39 H39A 109.9 .
N5 C39 H39B 109.9 .
C40 C39 H39B 109.9 .
H39A C39 H39B 108.3 .
N6 C40 C39 112.8(5) .
N6 C40 H40A 109.0 .
C39 C40 H40A 109.0 .
N6 C40 H40B 109.0 .
C39 C40 H40B 109.0 .
H40A C40 H40B 107.8 .
N6 C41 C42 112.8(5) .
N6 C41 H41A 109.0 .
C42 C41 H41A 109.0 .
N6 C41 H41B 109.0 .
C42 C41 H41B 109.0 .
H41A C41 H41B 107.8 .
N8 C42 C41 109.8(5) .
N8 C42 H42A 109.7 .
C41 C42 H42A 109.7 .
N8 C42 H42B 109.7 .
C41 C42 H42B 109.7 .
H42A C42 H42B 108.2 .
N8 C43 C44 111.2(5) .
N8 C43 H43A 109.4 .
C44 C43 H43A 109.4 .
N8 C43 H43B 109.4 .
C44 C43 H43B 109.4 .
H43A C43 H43B 108.0 .
C45 C44 C49 118.8(6) .
C45 C44 C43 120.4(5) .
C49 C44 C43 120.7(5) .
C46 C45 C44 121.8(6) .
C46 C45 H45 119.1 .
C44 C45 H45 119.1 .
C45 C46 C47 120.0(5) .
C45 C46 H46 120.0 .
C47 C46 H46 120.0 .
C48 C47 C46 119.1(6) .
C48 C47 H47 120.4 .
C46 C47 H47 120.4 .
C47 C48 O10 124.5(5) .
C47 C48 C49 121.7(5) .
O10 C48 C49 113.7(5) .
O9 C49 C48 118.8(5) .
O9 C49 C44 123.0(5) .
C48 C49 C44 118.2(5) .
O10 C50 H50A 109.5 .
O10 C50 H50B 109.5 .
H50A C50 H50B 109.5 .
O10 C50 H50C 109.5 .
H50A C50 H50C 109.5 .
H50B C50 H50C 109.5 .
N6 C51 C52 112.2(6) .
N6 C51 H51A 109.2 .
C52 C51 H51A 109.2 .
N6 C51 H51B 109.2 .
C52 C51 H51B 109.2 .
H51A C51 H51B 107.9 .
N7 C52 C51 111.9(5) .
N7 C52 H52A 109.2 .
C51 C52 H52A 109.2 .
N7 C52 H52B 109.2 .
C51 C52 H52B 109.2 .
H52A C52 H52B 107.9 .
N7 C53 C54 110.8(5) .
N7 C53 H53A 109.5 .
C54 C53 H53A 109.5 .
N7 C53 H53B 109.5 .
C54 C53 H53B 109.5 .
H53A C53 H53B 108.1 .
C59 C54 C55 118.5(7) .
C59 C54 C53 117.6(5) .
C55 C54 C53 123.8(7) .
C56 C55 C54 120.3(8) .
C56 C55 H55 119.9 .
C54 C55 H55 119.9 .
C55 C56 C57 121.2(7) .
C55 C56 H56 119.4 .
C57 C56 H56 119.4 .
C58 C57 C56 119.2(8) .
C58 C57 H57 120.4 .
C56 C57 H57 120.4 .
O12 C58 C57 125.8(7) .
O12 C58 C59 114.0(6) .
C57 C58 C59 120.2(7) .
O11 C59 C54 119.5(6) .
O11 C59 C58 120.3(6) .
C54 C59 C58 120.1(6) .
O12 C60 H60A 109.5 .
O12 C60 H60B 109.5 .
H60A C60 H60B 109.5 .
O12 C60 H60C 109.5 .
H60A C60 H60C 109.5 .
H60B C60 H60C 109.5 .
O14 Cl1 O16 122.0(4) .
O14 Cl1 O15 116.1(4) .
O16 Cl1 O15 117.3(4) .
O14 Cl1 O13 94.4(5) .
O16 Cl1 O13 98.1(4) .
O15 Cl1 O13 99.3(5) .
O14 Cl1 O2W 75.7(6) 2_645
O16 Cl1 O2W 88.4(5) 2_645
O15 Cl1 O2W 84.2(6) 2_645
O13 Cl1 O2W 170.1(6) 2_645
O20 Cl2 O18 113.0(5) .
O20 Cl2 O17 108.1(6) .
O18 Cl2 O17 109.8(5) .
O20 Cl2 O19 110.7(7) .
O18 Cl2 O19 107.6(4) .
O17 Cl2 O19 107.4(5) .

loop_
_geom_bond_atom_site_label_1
_geom_bond_atom_site_label_2
_geom_bond_distance
_geom_bond_site_symmetry_2
Gd1 O8 2.190(4) .
Gd1 O11 2.312(4) .
Gd1 O5 2.313(4) .
Gd1 O9 2.334(4) .
Gd1 O3 2.364(4) .
Gd1 O4 2.604(4) .
Gd1 O10 2.607(4) .
Gd1 O2 2.612(4) .
Gd1 Zn2 3.5301(8) .
Gd1 Zn1 3.5946(9) .
Zn1 O3 2.083(4) .
Zn1 O5 2.090(4) .
Zn1 N3 2.113(5) .
Zn1 N1 2.168(5) .
Zn1 N2 2.236(5) .
Zn1 N4 2.266(5) .
Zn2 O11 2.062(4) .
Zn2 O9 2.071(4) .
Zn2 N8 2.114(5) .
Zn2 N5 2.191(5) .
Zn2 N6 2.196(5) .
Zn2 N7 2.280(5) .
O1 C2 1.360(8) .
O1 C1 1.446(8) .
O2 C7 1.397(7) .
O2 H2 0.848(10) .
O3 C21 1.351(7) .
O4 C20 1.387(7) .
O4 C22 1.437(7) .
O5 C29 1.342(7) .
O6 C28 1.378(7) .
O6 C30 1.429(7) .
O7 C32 1.379(7) .
O7 C31 1.420(7) .
O8 C37 1.322(7) .
O9 C49 1.348(7) .
O10 C48 1.384(6) .
O10 C50 1.436(7) .
O11 C59 1.337(7) .
O12 C58 1.371(9) .
O12 C60 1.403(9) .
N1 C8 1.477(8) .
N1 C9 1.482(8) .
N1 H1 0.9100 .
N2 C13 1.468(7) .
N2 C10 1.476(8) .
N2 C11 1.478(8) .
N3 C12 1.456(8) .
N3 C15 1.473(8) .
N3 H3 0.9100 .
N4 C14 1.483(8) .
N4 C23 1.503(7) .
N4 H4 0.9100 .
N5 C39 1.462(8) .
N5 C38 1.484(8) .
N5 H5 0.9100 .
N6 C51 1.468(8) .
N6 C40 1.471(9) .
N6 C41 1.489(7) .
N7 C52 1.474(8) .
N7 C53 1.494(8) .
N7 H7 0.9100 .
N8 C42 1.467(8) .
N8 C43 1.485(8) .
N8 H8 0.9100 .
C1 H1A 0.9600 .
C1 H1B 0.9600 .
C1 H1C 0.9600 .
C2 C3 1.390(9) .
C2 C7 1.403(9) .
C3 C4 1.370(9) .
C3 H3A 0.9300 .
C4 C5 1.380(10) .
C4 H4A 0.9300 .
C5 C6 1.380(8) .
C5 H5A 0.9300 .
C6 C7 1.388(9) .
C6 C8 1.511(9) .
C8 H8A 0.9700 .
C8 H8B 0.9700 .
C9 C10 1.520(9) .
C9 H9A 0.9700 .
C9 H9B 0.9700 .
C10 H10A 0.9700 .
C10 H10B 0.9700 .
C11 C12 1.521(9) .
C11 H11A 0.9700 .
C11 H11B 0.9700 .
C12 H12A 0.9700 .
C12 H12B 0.9700 .
C13 C14 1.520(9) .
C13 H13A 0.9700 .
C13 H13B 0.9700 .
C14 H14A 0.9700 .
C14 H14B 0.9700 .
C15 C16 1.487(9) .
C15 H15A 0.9700 .
C15 H15B 0.9700 .
C16 C17 1.396(8) .
C16 C21 1.403(8) .
C17 C18 1.364(9) .
C17 H17 0.9300 .
C18 C19 1.386(9) .
C18 H18 0.9300 .
C19 C20 1.374(8) .
C19 H19 0.9300 .
C20 C21 1.388(8) .
C22 H22A 0.9600 .
C22 H22B 0.9600 .
C22 H22C 0.9600 .
C23 C24 1.494(8) .
C23 H23A 0.9700 .
C23 H23B 0.9700 .
C24 C25 1.394(8) .
C24 C29 1.398(8) .
C25 C26 1.370(9) .
C25 H25 0.9300 .
C26 C27 1.382(9) .
C26 H26 0.9300 .
C27 C28 1.381(8) .
C27 H27 0.9300 .
C28 C29 1.401(8) .
C30 H30A 0.9600 .
C30 H30B 0.9600 .
C30 H30C 0.9600 .
C31 H31A 0.9600 .
C31 H31B 0.9600 .
C31 H31C 0.9600 .
C32 C33 1.375(9) .
C32 C37 1.412(9) .
C33 C34 1.401(10) .
C33 H33 0.9300 .
C34 C35 1.372(9) .
C34 H34 0.9300 .
C35 C36 1.400(9) .
C35 H35 0.9300 .
C36 C37 1.402(8) .
C36 C38 1.503(9) .
C38 H38A 0.9700 .
C38 H38B 0.9700 .
C39 C40 1.523(9) .
C39 H39A 0.9700 .
C39 H39B 0.9700 .
C40 H40A 0.9700 .
C40 H40B 0.9700 .
C41 C42 1.518(10) .
C41 H41A 0.9700 .
C41 H41B 0.9700 .
C42 H42A 0.9700 .
C42 H42B 0.9700 .
C43 C44 1.504(8) .
C43 H43A 0.9700 .
C43 H43B 0.9700 .
C44 C45 1.390(8) .
C44 C49 1.402(8) .
C45 C46 1.366(9) .
C45 H45 0.9300 .
C46 C47 1.385(8) .
C46 H46 0.9300 .
C47 C48 1.375(8) .
C47 H47 0.9300 .
C48 C49 1.401(8) .
C50 H50A 0.9600 .
C50 H50B 0.9600 .
C50 H50C 0.9600 .
C51 C52 1.522(10) .
C51 H51A 0.9700 .
C51 H51B 0.9700 .
C52 H52A 0.9700 .
C52 H52B 0.9700 .
C53 C54 1.495(10) .
C53 H53A 0.9700 .
C53 H53B 0.9700 .
C54 C59 1.390(9) .
C54 C55 1.398(9) .
C55 C56 1.379(12) .
C55 H55 0.9300 .
C56 C57 1.379(12) .
C56 H56 0.9300 .
C57 C58 1.379(10) .
C57 H57 0.9300 .
C58 C59 1.404(9) .
C60 H60A 0.9600 .
C60 H60B 0.9600 .
C60 H60C 0.9600 .
Cl1 O14 1.360(6) .
Cl1 O16 1.369(5) .
Cl1 O15 1.378(6) .
Cl1 O13 1.572(7) .
Cl1 O2W 1.726(19) 2_645
Cl2 O20 1.355(8) .
Cl2 O18 1.401(6) .
Cl2 O17 1.415(7) .
Cl2 O19 1.414(7) .
O2W Cl1 1.726(19) 2_655

loop_
_geom_torsion_atom_site_label_1
_geom_torsion_atom_site_label_2
_geom_torsion_atom_site_label_3
_geom_torsion_atom_site_label_4
_geom_torsion
O8 Gd1 Zn1 O3 104.6(3)
O11 Gd1 Zn1 O3 -38.93(19)
O5 Gd1 Zn1 O3 -173.4(2)
O9 Gd1 Zn1 O3 -108.34(19)
O4 Gd1 Zn1 O3 34.55(18)
O10 Gd1 Zn1 O3 -173.36(18)
O2 Gd1 Zn1 O3 104.45(19)
Zn2 Gd1 Zn1 O3 -74.81(16)
O8 Gd1 Zn1 O5 -81.9(4)
O11 Gd1 Zn1 O5 134.47(19)
O9 Gd1 Zn1 O5 65.06(19)
O3 Gd1 Zn1 O5 173.4(2)
O4 Gd1 Zn1 O5 -152.05(19)
O10 Gd1 Zn1 O5 0.05(19)
O2 Gd1 Zn1 O5 -82.1(2)
Zn2 Gd1 Zn1 O5 98.59(17)
O8 Gd1 Zn1 N3 99.5(3)
O11 Gd1 Zn1 N3 -44.09(19)
O5 Gd1 Zn1 N3 -178.6(2)
O9 Gd1 Zn1 N3 -113.50(19)
O3 Gd1 Zn1 N3 -5.2(2)
O4 Gd1 Zn1 N3 29.39(19)
O10 Gd1 Zn1 N3 -178.51(19)
O2 Gd1 Zn1 N3 99.29(19)
Zn2 Gd1 Zn1 N3 -79.97(17)
O8 Gd1 Zn1 N1 -2.8(3)
O11 Gd1 Zn1 N1 -146.33(16)
O5 Gd1 Zn1 N1 79.2(2)
O9 Gd1 Zn1 N1 144.25(16)
O3 Gd1 Zn1 N1 -107.4(2)
O4 Gd1 Zn1 N1 -72.86(16)
O10 Gd1 Zn1 N1 79.24(16)
O2 Gd1 Zn1 N1 -2.95(16)
Zn2 Gd1 Zn1 N1 177.78(13)
O8 Gd1 Zn1 N2 -64.9(4)
O11 Gd1 Zn1 N2 151.5(3)
O5 Gd1 Zn1 N2 17.0(3)
O9 Gd1 Zn1 N2 82.1(3)
O3 Gd1 Zn1 N2 -169.6(3)
O4 Gd1 Zn1 N2 -135.0(3)
O10 Gd1 Zn1 N2 17.1(3)
O2 Gd1 Zn1 N2 -65.1(3)
Zn2 Gd1 Zn1 N2 115.6(2)
O8 Gd1 Zn1 N4 -150.3(3)
O11 Gd1 Zn1 N4 66.15(16)
O5 Gd1 Zn1 N4 -68.3(2)
O9 Gd1 Zn1 N4 -3.26(16)
O3 Gd1 Zn1 N4 105.1(2)
O4 Gd1 Zn1 N4 139.62(15)
O10 Gd1 Zn1 N4 -68.28(16)
O2 Gd1 Zn1 N4 -150.47(16)
Zn2 Gd1 Zn1 N4 30.26(13)
O8 Gd1 Zn2 O11 -89.5(2)
O5 Gd1 Zn2 O11 126.3(2)
O9 Gd1 Zn2 O11 165.5(2)
O3 Gd1 Zn2 O11 57.6(2)
O4 Gd1 Zn2 O11 -6.8(2)
O10 Gd1 Zn2 O11 -163.3(2)
O2 Gd1 Zn2 O11 -87.7(3)
Zn1 Gd1 Zn2 O11 90.31(18)
O8 Gd1 Zn2 O9 105.0(2)
O11 Gd1 Zn2 O9 -165.5(2)
O5 Gd1 Zn2 O9 -39.2(2)
O3 Gd1 Zn2 O9 -107.95(19)
O4 Gd1 Zn2 O9 -172.31(19)
O10 Gd1 Zn2 O9 31.16(19)
O2 Gd1 Zn2 O9 106.8(3)
Zn1 Gd1 Zn2 O9 -75.20(17)
O8 Gd1 Zn2 N8 93.4(2)
O11 Gd1 Zn2 N8 -177.1(3)
O5 Gd1 Zn2 N8 -50.8(2)
O9 Gd1 Zn2 N8 -11.6(3)
O3 Gd1 Zn2 N8 -119.5(2)
O4 Gd1 Zn2 N8 176.1(2)
O10 Gd1 Zn2 N8 19.6(2)
O2 Gd1 Zn2 N8 95.2(3)
Zn1 Gd1 Zn2 N8 -86.8(2)
O8 Gd1 Zn2 N5 -4.01(16)
O11 Gd1 Zn2 N5 85.5(2)
O5 Gd1 Zn2 N5 -148.18(16)
O9 Gd1 Zn2 N5 -109.0(2)
O3 Gd1 Zn2 N5 143.05(16)
O4 Gd1 Zn2 N5 78.69(16)
O10 Gd1 Zn2 N5 -77.84(15)
O2 Gd1 Zn2 N5 -2.2(3)
Zn1 Gd1 Zn2 N5 175.80(13)
O8 Gd1 Zn2 N6 -65.0(3)
O11 Gd1 Zn2 N6 24.5(3)
O5 Gd1 Zn2 N6 150.8(3)
O9 Gd1 Zn2 N6 -170.0(3)
O3 Gd1 Zn2 N6 82.0(3)
O4 Gd1 Zn2 N6 17.7(3)
O10 Gd1 Zn2 N6 -138.8(3)
O2 Gd1 Zn2 N6 -63.2(4)
Zn1 Gd1 Zn2 N6 114.8(3)
O8 Gd1 Zn2 N7 -154.04(18)
O11 Gd1 Zn2 N7 -64.5(2)
O5 Gd1 Zn2 N7 61.78(18)
O9 Gd1 Zn2 N7 101.0(2)
O3 Gd1 Zn2 N7 -6.98(17)
O4 Gd1 Zn2 N7 -71.34(17)
O10 Gd1 Zn2 N7 132.13(17)
O2 Gd1 Zn2 N7 -152.3(3)
Zn1 Gd1 Zn2 N7 25.77(15)
O8 Gd1 O2 C7 -161.2(8)
O11 Gd1 O2 C7 137.5(7)
O5 Gd1 O2 C7 -14.3(7)
O9 Gd1 O2 C7 -89.4(8)
O3 Gd1 O2 C7 51.4(8)
O4 Gd1 O2 C7 108.3(8)
O10 Gd1 O2 C7 -85.6(7)
Zn2 Gd1 O2 C7 -163.1(6)
Zn1 Gd1 O2 C7 18.7(7)
O5 Zn1 O3 C21 -158.9(4)
N3 Zn1 O3 C21 21.1(4)
N1 Zn1 O3 C21 -80.6(4)
N2 Zn1 O3 C21 -5.1(11)
N4 Zn1 O3 C21 120.6(4)
Gd1 Zn1 O3 C21 -154.8(5)
O5 Zn1 O3 Gd1 -4.12(15)
N3 Zn1 O3 Gd1 175.93(18)
N1 Zn1 O3 Gd1 74.21(19)
N2 Zn1 O3 Gd1 149.7(8)
N4 Zn1 O3 Gd1 -84.62(19)
O8 Gd1 O3 C21 10.6(5)
O11 Gd1 O3 C21 -63.5(4)
O5 Gd1 O3 C21 157.6(4)
O9 Gd1 O3 C21 -126.2(4)
O4 Gd1 O3 C21 13.3(4)
O10 Gd1 O3 C21 163.2(4)
O2 Gd1 O3 C21 75.7(4)
Zn2 Gd1 O3 C21 -91.9(4)
Zn1 Gd1 O3 C21 153.7(5)
O8 Gd1 O3 Zn1 -143.0(2)
O11 Gd1 O3 Zn1 142.84(17)
O5 Gd1 O3 Zn1 3.94(14)
O9 Gd1 O3 Zn1 80.10(17)
O4 Gd1 O3 Zn1 -140.3(2)
O10 Gd1 O3 Zn1 9.5(3)
O2 Gd1 O3 Zn1 -77.95(17)
Zn2 Gd1 O3 Zn1 114.44(13)
O8 Gd1 O4 C20 165.6(4)
O11 Gd1 O4 C20 75.4(4)
O5 Gd1 O4 C20 -50.5(4)
O9 Gd1 O4 C20 72.3(4)
O3 Gd1 O4 C20 -12.9(3)
O10 Gd1 O4 C20 -151.4(3)
O2 Gd1 O4 C20 -123.8(4)
Zn2 Gd1 O4 C20 79.3(4)
Zn1 Gd1 O4 C20 -33.5(3)
O8 Gd1 O4 C22 -13.4(4)
O11 Gd1 O4 C22 -103.6(4)
O5 Gd1 O4 C22 130.5(4)
O9 Gd1 O4 C22 -106.7(4)
O3 Gd1 O4 C22 168.1(5)
O10 Gd1 O4 C22 29.5(5)
O2 Gd1 O4 C22 57.2(4)
Zn2 Gd1 O4 C22 -99.7(4)
Zn1 Gd1 O4 C22 147.5(4)
O3 Zn1 O5 C29 -161.9(4)
N3 Zn1 O5 C29 -161.7(6)
N1 Zn1 O5 C29 97.3(4)
N2 Zn1 O5 C29 23.1(4)
N4 Zn1 O5 C29 -52.8(4)
Gd1 Zn1 O5 C29 -166.1(4)
O3 Zn1 O5 Gd1 4.25(15)
N3 Zn1 O5 Gd1 4.5(8)
N1 Zn1 O5 Gd1 -96.59(19)
N2 Zn1 O5 Gd1 -170.77(16)
N4 Zn1 O5 Gd1 113.39(19)
O8 Gd1 O5 C29 -50.5(6)
O11 Gd1 O5 C29 100.8(5)
O9 Gd1 O5 C29 44.8(5)
O3 Gd1 O5 C29 157.2(5)
O4 Gd1 O5 C29 -166.5(5)
O10 Gd1 O5 C29 -18.8(5)
O2 Gd1 O5 C29 -102.2(5)
Zn2 Gd1 O5 C29 65.7(5)
Zn1 Gd1 O5 C29 161.2(6)
O8 Gd1 O5 Zn1 148.30(18)
O11 Gd1 O5 Zn1 -60.3(2)
O9 Gd1 O5 Zn1 -116.33(17)
O3 Gd1 O5 Zn1 -3.96(14)
O4 Gd1 O5 Zn1 32.3(2)
O10 Gd1 O5 Zn1 -179.95(19)
O2 Gd1 O5 Zn1 96.66(17)
Zn2 Gd1 O5 Zn1 -95.42(14)
O11 Gd1 O8 C37 -34.9(18)
O5 Gd1 O8 C37 123.1(17)
O9 Gd1 O8 C37 32.2(18)
O3 Gd1 O8 C37 -107.0(17)
O4 Gd1 O8 C37 -109.4(18)
O10 Gd1 O8 C37 92.0(18)
O2 Gd1 O8 C37 180(100)
Zn2 Gd1 O8 C37 -1.0(18)
Zn1 Gd1 O8 C37 179.5(16)
O11 Zn2 O9 C49 -166.6(4)
N8 Zn2 O9 C49 13.6(4)
N5 Zn2 O9 C49 -86.4(4)
N6 Zn2 O9 C49 -16.2(14)
N7 Zn2 O9 C49 113.3(4)
Gd1 Zn2 O9 C49 -157.3(5)
O11 Zn2 O9 Gd1 -9.22(16)
N8 Zn2 O9 Gd1 170.9(2)
N5 Zn2 O9 Gd1 70.97(18)
N6 Zn2 O9 Gd1 141.1(11)
N7 Zn2 O9 Gd1 -89.38(19)
O8 Gd1 O9 C49 80.2(4)
O11 Gd1 O9 C49 165.6(5)
O5 Gd1 O9 C49 -58.9(4)
O3 Gd1 O9 C49 -122.3(4)
O4 Gd1 O9 C49 168.8(4)
O10 Gd1 O9 C49 12.2(4)
O2 Gd1 O9 C49 16.4(5)
Zn2 Gd1 O9 C49 156.9(5)
Zn1 Gd1 O9 C49 -88.8(4)
O8 Gd1 O9 Zn2 -76.70(18)
O11 Gd1 O9 Zn2 8.68(15)
O5 Gd1 O9 Zn2 144.20(17)
O3 Gd1 O9 Zn2 80.74(18)
O4 Gd1 O9 Zn2 11.9(3)
O10 Gd1 O9 Zn2 -144.7(2)
O2 Gd1 O9 Zn2 -140.5(2)
Zn1 Gd1 O9 Zn2 114.25(14)
O8 Gd1 O10 C48 -120.4(4)
O11 Gd1 O10 C48 -43.8(4)
O5 Gd1 O10 C48 80.6(4)
O9 Gd1 O10 C48 -13.7(4)
O3 Gd1 O10 C48 75.1(4)
O4 Gd1 O10 C48 -165.1(3)
O2 Gd1 O10 C48 168.7(4)
Zn2 Gd1 O10 C48 -32.6(4)
Zn1 Gd1 O10 C48 80.5(4)
O8 Gd1 O10 C50 53.3(5)
O11 Gd1 O10 C50 129.8(5)
O5 Gd1 O10 C50 -105.8(5)
O9 Gd1 O10 C50 160.0(5)
O3 Gd1 O10 C50 -111.2(5)
O4 Gd1 O10 C50 8.5(6)
O2 Gd1 O10 C50 -17.6(5)
Zn2 Gd1 O10 C50 141.0(5)
Zn1 Gd1 O10 C50 -105.8(5)
O9 Zn2 O11 C59 -158.5(4)
N8 Zn2 O11 C59 -157.9(8)
N5 Zn2 O11 C59 102.8(4)
N6 Zn2 O11 C59 26.0(5)
N7 Zn2 O11 C59 -50.4(4)
Gd1 Zn2 O11 C59 -167.9(5)
O9 Zn2 O11 Gd1 9.36(16)
N8 Zn2 O11 Gd1 10.0(9)
N5 Zn2 O11 Gd1 -89.31(19)
N6 Zn2 O11 Gd1 -166.09(18)
N7 Zn2 O11 Gd1 117.5(2)
O8 Gd1 O11 C59 -106.1(5)
O5 Gd1 O11 C59 92.1(5)
O9 Gd1 O11 C59 155.6(6)
O3 Gd1 O11 C59 41.5(5)
O4 Gd1 O11 C59 -22.4(5)
O10 Gd1 O11 C59 -175.3(5)
O2 Gd1 O11 C59 -50.8(6)
Zn2 Gd1 O11 C59 164.3(6)
Zn1 Gd1 O11 C59 62.1(5)
O8 Gd1 O11 Zn2 89.59(18)
O5 Gd1 O11 Zn2 -72.2(2)
O9 Gd1 O11 Zn2 -8.76(15)
O3 Gd1 O11 Zn2 -122.81(18)
O4 Gd1 O11 Zn2 173.3(2)
O10 Gd1 O11 Zn2 20.4(2)
O2 Gd1 O11 Zn2 144.86(16)
Zn1 Gd1 O11 Zn2 -102.28(14)
O3 Zn1 N1 C8 18.0(4)
O5 Zn1 N1 C8 92.3(4)
N3 Zn1 N1 C8 -73.0(4)
N2 Zn1 N1 C8 -151.8(5)
N4 Zn1 N1 C8 158.6(4)
Gd1 Zn1 N1 C8 55.1(4)
O3 Zn1 N1 C9 156.4(4)
O5 Zn1 N1 C9 -129.3(4)
N3 Zn1 N1 C9 65.5(4)
N2 Zn1 N1 C9 -13.3(4)
N4 Zn1 N1 C9 -62.9(6)
Gd1 Zn1 N1 C9 -166.4(4)
O3 Zn1 N2 C13 149.1(8)
O5 Zn1 N2 C13 -58.7(4)
N3 Zn1 N2 C13 122.5(4)
N1 Zn1 N2 C13 -133.8(4)
N4 Zn1 N2 C13 21.3(4)
Gd1 Zn1 N2 C13 -69.9(5)
O3 Zn1 N2 C10 -91.5(10)
O5 Zn1 N2 C10 60.6(4)
N3 Zn1 N2 C10 -118.1(4)
N1 Zn1 N2 C10 -14.4(4)
N4 Zn1 N2 C10 140.6(4)
Gd1 Zn1 N2 C10 49.5(5)
O3 Zn1 N2 C11 27.8(11)
O5 Zn1 N2 C11 180.0(3)
N3 Zn1 N2 C11 1.2(4)
N1 Zn1 N2 C11 104.9(4)
N4 Zn1 N2 C11 -100.0(4)
Gd1 Zn1 N2 C11 168.8(3)
O3 Zn1 N3 C12 157.4(4)
O5 Zn1 N3 C12 157.2(6)
N1 Zn1 N3 C12 -104.5(4)
N2 Zn1 N3 C12 -27.2(4)
N4 Zn1 N3 C12 50.0(4)
Gd1 Zn1 N3 C12 160.6(3)
O3 Zn1 N3 C15 31.7(4)
O5 Zn1 N3 C15 31.5(9)
N1 Zn1 N3 C15 129.9(4)
N2 Zn1 N3 C15 -152.9(4)
N4 Zn1 N3 C15 -75.7(4)
Gd1 Zn1 N3 C15 34.9(4)
O3 Zn1 N4 C14 -167.5(4)
O5 Zn1 N4 C14 118.7(4)
N3 Zn1 N4 C14 -75.4(4)
N1 Zn1 N4 C14 53.6(5)
N2 Zn1 N4 C14 3.9(4)
Gd1 Zn1 N4 C14 153.2(4)
O3 Zn1 N4 C23 67.6(4)
O5 Zn1 N4 C23 -6.1(4)
N3 Zn1 N4 C23 159.8(4)
N1 Zn1 N4 C23 -71.2(5)
N2 Zn1 N4 C23 -120.9(4)
Gd1 Zn1 N4 C23 28.3(4)
O11 Zn2 N5 C39 -120.5(4)
O9 Zn2 N5 C39 163.4(4)
N8 Zn2 N5 C39 72.6(4)
N6 Zn2 N5 C39 -8.4(4)
N7 Zn2 N5 C39 -56.8(5)
Gd1 Zn2 N5 C39 -159.5(4)
O11 Zn2 N5 C38 102.4(4)
O9 Zn2 N5 C38 26.3(4)
N8 Zn2 N5 C38 -64.4(4)
N6 Zn2 N5 C38 -145.4(4)
N7 Zn2 N5 C38 166.2(4)
Gd1 Zn2 N5 C38 63.5(4)
O11 Zn2 N6 C51 -60.0(4)
O9 Zn2 N6 C51 150.9(11)
N8 Zn2 N6 C51 120.8(4)
N5 Zn2 N6 C51 -137.8(4)
N7 Zn2 N6 C51 19.8(4)
Gd1 Zn2 N6 C51 -76.1(5)
O11 Zn2 N6 C40 59.5(4)
O9 Zn2 N6 C40 -89.5(12)
N8 Zn2 N6 C40 -119.6(4)
N5 Zn2 N6 C40 -18.2(4)
N7 Zn2 N6 C40 139.4(4)
Gd1 Zn2 N6 C40 43.5(5)
O11 Zn2 N6 C41 178.0(4)
O9 Zn2 N6 C41 29.0(14)
N8 Zn2 N6 C41 -1.1(4)
N5 Zn2 N6 C41 100.3(4)
N7 Zn2 N6 C41 -102.1(4)
Gd1 Zn2 N6 C41 162.0(3)
O11 Zn2 N7 C52 116.9(4)
O9 Zn2 N7 C52 -168.2(4)
N8 Zn2 N7 C52 -75.8(4)
N5 Zn2 N7 C52 53.7(6)
N6 Zn2 N7 C52 5.0(4)
Gd1 Zn2 N7 C52 151.4(4)
O11 Zn2 N7 C53 -9.3(4)
O9 Zn2 N7 C53 65.7(4)
N8 Zn2 N7 C53 158.0(4)
N5 Zn2 N7 C53 -72.4(6)
N6 Zn2 N7 C53 -121.1(4)
Gd1 Zn2 N7 C53 25.3(4)
O11 Zn2 N8 C42 158.7(7)
O9 Zn2 N8 C42 159.3(4)
N5 Zn2 N8 C42 -104.1(4)
N6 Zn2 N8 C42 -25.0(4)
N7 Zn2 N8 C42 52.8(5)
Gd1 Zn2 N8 C42 166.6(4)
O11 Zn2 N8 C43 35.4(11)
O9 Zn2 N8 C43 36.0(4)
N5 Zn2 N8 C43 132.6(4)
N6 Zn2 N8 C43 -148.3(4)
N7 Zn2 N8 C43 -70.5(4)
Gd1 Zn2 N8 C43 43.3(5)
C1 O1 C2 C3 9.3(9)
C1 O1 C2 C7 -168.6(6)
O1 C2 C3 C4 -178.6(6)
C7 C2 C3 C4 -0.8(9)
C2 C3 C4 C5 0.4(10)
C3 C4 C5 C6 0.6(10)
C4 C5 C6 C7 -1.2(9)
C4 C5 C6 C8 171.2(6)
C5 C6 C7 O2 178.9(5)
C8 C6 C7 O2 6.4(9)
C5 C6 C7 C2 0.7(9)
C8 C6 C7 C2 -171.7(6)
Gd1 O2 C7 C6 -46.3(10)
Gd1 O2 C7 C2 131.8(7)
O1 C2 C7 C6 178.3(6)
C3 C2 C7 C6 0.2(9)
O1 C2 C7 O2 0.1(8)
C3 C2 C7 O2 -178.0(6)
C9 N1 C8 C6 83.2(6)
Zn1 N1 C8 C6 -139.5(4)
C5 C6 C8 N1 -83.6(7)
C7 C6 C8 N1 88.6(7)
C8 N1 C9 C10 179.7(5)
Zn1 N1 C9 C10 38.3(6)
C13 N2 C10 C9 157.3(5)
C11 N2 C10 C9 -76.5(6)
Zn1 N2 C10 C9 39.9(6)
N1 C9 C10 N2 -52.9(7)
C13 N2 C11 C12 -93.1(6)
C10 N2 C11 C12 142.0(5)
Zn1 N2 C11 C12 24.8(6)
C15 N3 C12 C11 173.0(5)
Zn1 N3 C12 C11 48.8(5)
N2 C11 C12 N3 -50.6(7)
C10 N2 C13 C14 -161.8(5)
C11 N2 C13 C14 73.0(6)
Zn1 N2 C13 C14 -44.3(6)
C23 N4 C14 C13 96.9(6)
Zn1 N4 C14 C13 -28.2(6)
N2 C13 C14 N4 49.9(7)
C12 N3 C15 C16 167.2(5)
Zn1 N3 C15 C16 -71.0(5)
N3 C15 C16 C17 -118.5(6)
N3 C15 C16 C21 58.8(7)
C21 C16 C17 C18 1.0(9)
C15 C16 C17 C18 178.4(6)
C16 C17 C18 C19 -2.1(10)
C17 C18 C19 C20 1.0(9)
C18 C19 C20 O4 -179.8(5)
C18 C19 C20 C21 1.2(9)
C22 O4 C20 C19 12.0(8)
Gd1 O4 C20 C19 -167.2(5)
C22 O4 C20 C21 -169.0(5)
Gd1 O4 C20 C21 11.9(6)
Zn1 O3 C21 C20 137.4(4)
Gd1 O3 C21 C20 -12.9(7)
Zn1 O3 C21 C16 -42.0(7)
Gd1 O3 C21 C16 167.7(4)
C19 C20 C21 O3 178.3(5)
O4 C20 C21 O3 -0.8(7)
C19 C20 C21 C16 -2.3(9)
O4 C20 C21 C16 178.6(5)
C17 C16 C21 O3 -179.5(5)
C15 C16 C21 O3 3.2(9)
C17 C16 C21 C20 1.1(9)
C15 C16 C21 C20 -176.2(5)
C14 N4 C23 C24 -65.8(6)
Zn1 N4 C23 C24 58.2(5)
N4 C23 C24 C25 111.8(6)
N4 C23 C24 C29 -65.2(7)
C29 C24 C25 C26 2.9(9)
C23 C24 C25 C26 -174.0(6)
C24 C25 C26 C27 1.3(9)
C25 C26 C27 C28 -1.7(9)
C30 O6 C28 C27 -9.7(8)
C30 O6 C28 C29 170.5(5)
C26 C27 C28 O6 178.3(6)
C26 C27 C28 C29 -2.0(9)
Zn1 O5 C29 C24 68.5(6)
Gd1 O5 C29 C24 -92.4(6)
Zn1 O5 C29 C28 -107.1(5)
Gd1 O5 C29 C28 92.1(7)
C25 C24 C29 O5 177.8(5)
C23 C24 C29 O5 -5.1(8)
C25 C24 C29 C28 -6.4(9)
C23 C24 C29 C28 170.6(5)
O6 C28 C29 O5 1.5(8)
C27 C28 C29 O5 -178.3(5)
O6 C28 C29 C24 -174.2(5)
C27 C28 C29 C24 6.0(9)
C31 O7 C32 C33 -3.4(9)
C31 O7 C32 C37 176.7(5)
O7 C32 C33 C34 179.1(6)
C37 C32 C33 C34 -1.0(9)
C32 C33 C34 C35 -0.4(10)
C33 C34 C35 C36 -0.1(10)
C34 C35 C36 C37 2.1(9)
C34 C35 C36 C38 -179.4(6)
Gd1 O8 C37 C36 -21(2)
Gd1 O8 C37 C32 161.0(15)
C35 C36 C37 O8 178.3(5)
C38 C36 C37 O8 -0.4(9)
C35 C36 C37 C32 -3.3(9)
C38 C36 C37 C32 178.0(5)
C33 C32 C37 O8 -178.7(5)
O7 C32 C37 O8 1.2(8)
C33 C32 C37 C36 2.9(9)
O7 C32 C37 C36 -177.2(5)
C39 N5 C38 C36 89.2(6)
Zn2 N5 C38 C36 -134.9(5)
C35 C36 C38 N5 -103.3(7)
C37 C36 C38 N5 75.3(7)
C38 N5 C39 C40 173.1(5)
Zn2 N5 C39 C40 32.7(6)
C51 N6 C40 C39 161.2(5)
C41 N6 C40 C39 -72.1(6)
Zn2 N6 C40 C39 42.9(6)
N5 C39 C40 N6 -52.2(7)
C51 N6 C41 C42 -92.2(7)
C40 N6 C41 C42 142.1(6)
Zn2 N6 C41 C42 27.1(7)
C43 N8 C42 C41 169.0(5)
Zn2 N8 C42 C41 47.0(6)
N6 C41 C42 N8 -51.4(8)
C42 N8 C43 C44 170.1(5)
Zn2 N8 C43 C44 -70.4(5)
N8 C43 C44 C45 -125.8(6)
N8 C43 C44 C49 53.8(8)
C49 C44 C45 C46 0.3(9)
C43 C44 C45 C46 179.9(6)
C44 C45 C46 C47 -3.8(10)
C45 C46 C47 C48 2.2(10)
C46 C47 C48 O10 -178.8(6)
C46 C47 C48 C49 2.9(9)
C50 O10 C48 C47 21.5(8)
Gd1 O10 C48 C47 -164.0(5)
C50 O10 C48 C49 -160.1(5)
Gd1 O10 C48 C49 14.4(6)
Zn2 O9 C49 C48 143.3(4)
Gd1 O9 C49 C48 -9.8(7)
Zn2 O9 C49 C44 -36.5(8)
Gd1 O9 C49 C44 170.5(4)
C47 C48 C49 O9 173.9(5)
O10 C48 C49 O9 -4.5(8)
C47 C48 C49 C44 -6.3(9)
O10 C48 C49 C44 175.3(5)
C45 C44 C49 O9 -175.6(5)
C43 C44 C49 O9 4.8(9)
C45 C44 C49 C48 4.6(9)
C43 C44 C49 C48 -175.0(6)
C40 N6 C51 C52 -158.7(5)
C41 N6 C51 C52 75.4(7)
Zn2 N6 C51 C52 -42.3(6)
C53 N7 C52 C51 97.4(7)
Zn2 N7 C52 C51 -28.7(7)
N6 C51 C52 N7 48.7(7)
C52 N7 C53 C54 -65.5(7)
Zn2 N7 C53 C54 58.7(6)
N7 C53 C54 C59 -61.2(7)
N7 C53 C54 C55 115.4(7)
C59 C54 C55 C56 1.9(10)
C53 C54 C55 C56 -174.7(6)
C54 C55 C56 C57 3.9(11)
C55 C56 C57 C58 -4.1(11)
C60 O12 C58 C57 -10.4(10)
C60 O12 C58 C59 169.7(6)
C56 C57 C58 O12 178.6(6)
C56 C57 C58 C59 -1.5(10)
Zn2 O11 C59 C54 68.7(6)
Gd1 O11 C59 C54 -94.7(6)
Zn2 O11 C59 C58 -108.3(5)
Gd1 O11 C59 C58 88.3(7)
C55 C54 C59 O11 175.6(5)
C53 C54 C59 O11 -7.6(8)
C55 C54 C59 C58 -7.4(9)
C53 C54 C59 C58 169.4(5)
O12 C58 C59 O11 4.2(8)
C57 C58 C59 O11 -175.7(6)
O12 C58 C59 C54 -172.8(5)
C57 C58 C59 C54 7.3(9)
